data_7237823
loop_
_publ_author_name
'Wu, Zheng-Guang'
'Yan, Zhi-Ping'
'Luo, Xu-Feng'
'Yuan, Li'
'Liang, Wei-Qiu'
'Wang, Yi'
'Zheng, You-Xuan'
'Zuo, Jing-Lin'
'Pan, Yi'

_publ_section_title
;
 Non-doped and doped circularly polarized organic light-emitting diodes
 with high performances based on chiral octahydro-binaphthyl delayed
 fluorescent luminophores
;
_journal_issue 23
_journal_name_full 'Journal of Materials Chemistry C'
_journal_page_first 7045
_journal_paper_doi 10.1039/C9TC01632E
_journal_volume 7
_journal_year 2019
_chemical_formula_sum 'C4.62 H3.41 N0.36 O0.18'
_chemical_formula_weight 66.78
_space_group_IT_number 19
_space_group_name_Hall 'P 2ac 2ab'
_space_group_name_H-M_alt 'P 21 21 21'
_symmetry_cell_setting orthorhombic
_symmetry_space_group_name_H-M 'P 21 21 21'
_atom_sites_solution_hydrogens geom
_atom_sites_solution_primary direct
_atom_sites_solution_secondary difmap
_audit_creation_method SHELXL-97
_audit_update_record
;
2019-02-08 deposited with the CCDC.	2019-05-09 downloaded from the CCDC.
;
_cell_angle_alpha 90.00
_cell_angle_beta 90.00
_cell_angle_gamma 90.00
_cell_formula_units_Z 45
_cell_length_a 9.1408(7)
_cell_length_b 12.6631(9)
_cell_length_c 34.540(2)
_cell_measurement_reflns_used 2201
_cell_measurement_temperature 296(2)
_cell_measurement_theta_max 18.39
_cell_measurement_theta_min 2.39
_cell_volume 3998.0(5)
_computing_cell_refinement 'Bruker SAINT'
_computing_data_collection 'Bruker APEX2'
_computing_data_reduction 'Bruker SAINT'
_computing_molecular_graphics 'Bruker SHELXTL'
_computing_publication_material 'Bruker SHELXTL'
_computing_structure_refinement 'SHELXL-2014 (Sheldrick 2014)'
_computing_structure_solution 'SHELXS-97 (Sheldrick 2008)'
_diffrn_ambient_temperature 296(2)
_diffrn_measured_fraction_theta_full 0.998
_diffrn_measured_fraction_theta_max 0.998
_diffrn_measurement_device_type 'Bruker APEX-II CCD'
_diffrn_measurement_method '\f and \w scans'
_diffrn_radiation_monochromator graphite
_diffrn_radiation_source 'fine-focus sealed tube'
_diffrn_radiation_type MoK\a
_diffrn_radiation_wavelength 0.71073
_diffrn_reflns_av_R_equivalents 0.0866
_diffrn_reflns_av_sigmaI/netI 0.1056
_diffrn_reflns_limit_h_max 11
_diffrn_reflns_limit_h_min -11
_diffrn_reflns_limit_k_max 16
_diffrn_reflns_limit_k_min -11
_diffrn_reflns_limit_l_max 44
_diffrn_reflns_limit_l_min -43
_diffrn_reflns_number 27741
_diffrn_reflns_theta_full 27.52
_diffrn_reflns_theta_max 27.52
_diffrn_reflns_theta_min 1.18
_diffrn_standards_number 0
_exptl_absorpt_coefficient_mu 0.077
_exptl_absorpt_correction_type none
_exptl_crystal_density_diffrn 1.248
_exptl_crystal_density_method 'not measured'
_exptl_crystal_description needle
_exptl_crystal_F_000 1578
_refine_diff_density_max 0.262
_refine_diff_density_min -0.263
_refine_diff_density_rms 0.050
_refine_ls_abs_structure_details 'Flack H D (1983), Acta Cryst. A39, 876-881'
_refine_ls_abs_structure_Flack 1.2(19)
_refine_ls_extinction_method none
_refine_ls_goodness_of_fit_ref 0.980
_refine_ls_hydrogen_treatment mixed
_refine_ls_matrix_type full
_refine_ls_number_parameters 542
_refine_ls_number_reflns 9175
_refine_ls_number_restraints 384
_refine_ls_restrained_S_all 0.992
_refine_ls_R_factor_all 0.1405
_refine_ls_R_factor_gt 0.0572
_refine_ls_shift/su_max 0.001
_refine_ls_shift/su_mean 0.000
_refine_ls_structure_factor_coef Fsqd
_refine_ls_weighting_details 'calc w=1/[\s^2^(Fo^2^)+(0.0707P)^2^+0.0000P] where P=(Fo^2^+2Fc^2^)/3'
_refine_ls_weighting_scheme calc
_refine_ls_wR_factor_gt 0.1216
_refine_ls_wR_factor_ref 0.1640
_reflns_number_gt 4761
_reflns_number_total 9175
_reflns_threshold_expression >2sigma(I)
_cod_data_source_file c9tc01632e2.cif
_cod_data_source_block Sdpa
_cod_depositor_comments
;
The following automatic conversions were performed:

data item '_symmetry_cell_setting' value 'Orthorhombic' was changed
to 'orthorhombic' in accordance with the
/home/saulius/struct/COD-crude-data/automatic-downloads/DataCite-retrospective/RSC/depositions/lib/dictionaries/cif_core.dic
dictionary named 'cif_core.dic' version 2.4.2 last updated on
2011-04-26.

Automatic conversion script
Id: cif_fix_values 6909 2019-04-08 15:41:33Z antanas 
;
_cod_original_cell_volume 3998.1(5)
_cod_original_sg_symbol_H-M P2(1)2(1)2(1)
_cod_database_code 7237823

loop_
_symmetry_equiv_pos_as_xyz
'x, y, z'
'-x+1/2, -y, z+1/2'
'x+1/2, -y+1/2, -z'
'-x, y+1/2, -z+1/2'

loop_
_atom_site_label
_atom_site_type_symbol
_atom_site_fract_x
_atom_site_fract_y
_atom_site_fract_z
_atom_site_U_iso_or_equiv
_atom_site_adp_type
_atom_site_occupancy
_atom_site_symmetry_multiplicity
_atom_site_calc_flag
_atom_site_refinement_flags
_atom_site_disorder_assembly
_atom_site_disorder_group
O51 O -0.6396(3) -0.74346(18) -0.06824(6) 0.0396(6) Uani 1 1 d . . .
O52 O -0.5697(2) -0.84299(16) -0.14258(6) 0.0369(6) Uani 1 1 d . . .
C23 C -0.7573(4) -0.6080(3) -0.10391(9) 0.0348(8) Uani 1 1 d U . .
C13 C -0.5348(4) -0.9458(2) -0.08475(9) 0.0333(7) Uani 1 1 d U . .
C41 C -0.7824(4) -0.3881(2) -0.16080(10) 0.0377(8) Uani 1 1 d U . .
C26 C -0.7245(3) -0.7182(2) -0.17179(9) 0.0312(7) Uani 1 1 d U . .
N59 N -0.8711(3) -0.46039(19) -0.13854(8) 0.0375(7) Uani 1 1 d . . .
C22 C -0.6836(4) -0.7048(2) -0.10344(9) 0.0330(7) Uani 1 1 d U . .
C6 C -0.4339(4) -0.8622(2) -0.07066(9) 0.0352(8) Uani 1 1 d U . .
N58 N -0.8900(3) -0.5948(2) -0.20526(8) 0.0378(7) Uani 1 1 d . . .
C53 C -0.7163(4) -0.7810(3) -0.20652(11) 0.0413(9) Uani 1 1 d U . .
C21 C -0.6595(4) -0.7568(2) -0.13839(9) 0.0328(7) Uani 1 1 d U . .
C5 C -0.2817(4) -0.8792(3) -0.06652(10) 0.0431(8) Uani 1 1 d U . .
C14 C -0.5705(4) -1.0361(3) -0.06268(10) 0.0392(8) Uani 1 1 d U A .
C4 C -0.1931(4) -0.7966(3) -0.05345(11) 0.0504(9) Uani 1 1 d U . .
C40 C -0.6344(4) -0.3818(3) -0.15290(11) 0.0445(9) Uani 1 1 d U . .
H40 H -0.5951 -0.4208 -0.1326 0.053 Uiso 1 1 calc R . .
C50 C -0.8224(4) -0.5761(3) -0.24165(10) 0.0378(8) Uani 1 1 d U . .
C30 C -1.0981(4) -0.6995(3) -0.18401(11) 0.0518(10) Uani 1 1 d U . .
H30 H -1.0341 -0.7517 -0.1756 0.062 Uiso 1 1 calc R . .
C25 C -0.8077(3) -0.6246(2) -0.17209(9) 0.0322(7) Uani 1 1 d U . .
C1 C -0.4885(4) -0.7626(3) -0.06337(9) 0.0381(8) Uani 1 1 d U . .
C54 C -0.7579(4) -0.5468(3) -0.06901(11) 0.0456(9) Uani 1 1 d U . .
C12 C -0.6010(3) -0.9337(2) -0.12017(10) 0.0331(7) Uani 1 1 d U . .
C15 C -0.6592(4) -1.1142(3) -0.07859(10) 0.0434(9) Uani 1 1 d U A .
C24 C -0.8179(4) -0.5658(2) -0.13815(10) 0.0341(7) Uani 1 1 d U . .
C31 C -1.0446(4) -0.6097(3) -0.20162(10) 0.0375(8) Uani 1 1 d U . .
C16 C -0.7135(4) -1.1010(3) -0.11615(11) 0.0460(9) Uani 1 1 d U . .
H16 H -0.7683 -1.1548 -0.1273 0.055 Uiso 1 1 calc R . .
C45 C -0.6846(4) -0.5309(3) -0.24372(10) 0.0416(8) Uani 1 1 d U . .
H45 H -0.6357 -0.5128 -0.2211 0.050 Uiso 1 1 calc R . .
C32 C -1.1398(4) -0.5330(3) -0.21449(10) 0.0451(9) Uani 1 1 d U . .
H32 H -1.1041 -0.4726 -0.2266 0.054 Uiso 1 1 calc R . .
C11 C -0.6877(4) -1.0109(3) -0.13671(10) 0.0425(9) Uani 1 1 d U . .
H11 H -0.7274 -1.0017 -0.1613 0.051 Uiso 1 1 calc R . .
C42 C -0.8397(4) -0.3289(3) -0.19048(11) 0.0446(9) Uani 1 1 d U . .
H42 H -0.9393 -0.3317 -0.1959 0.054 Uiso 1 1 calc R . .
C34 C -1.0055(4) -0.4290(3) -0.12247(10) 0.0382(8) Uani 1 1 d U . .
C27 C -1.2887(4) -0.5464(3) -0.20932(12) 0.0578(11) Uani 1 1 d U . .
H27 H -1.3532 -0.4951 -0.2183 0.069 Uiso 1 1 calc R . .
N56 N -0.7506(5) -0.4963(3) -0.04166(10) 0.0690(10) Uani 1 1 d . . .
C33 C -1.0355(4) -0.3228(3) -0.11585(11) 0.0523(10) Uani 1 1 d U . .
H33 H -0.9647 -0.2720 -0.1211 0.063 Uiso 1 1 calc R . .
C49 C -0.8928(5) -0.6016(4) -0.27581(11) 0.0627(11) Uani 1 1 d U . .
H49 H -0.9856 -0.6317 -0.2752 0.075 Uiso 1 1 calc R . .
C44 C -0.6012(5) -0.2595(3) -0.20458(12) 0.0584(11) Uani 1 1 d U . .
H44 H -0.5409 -0.2164 -0.2194 0.070 Uiso 1 1 calc R . .
C7 C -0.2142(4) -0.9843(3) -0.07624(13) 0.0589(11) Uani 1 1 d U . .
H7A H -0.2421 -1.0345 -0.0563 0.071 Uiso 1 1 calc R . .
H7B H -0.2559 -1.0087 -0.1005 0.071 Uiso 1 1 calc R . .
C39 C -0.5447(4) -0.3182(3) -0.17490(12) 0.0541(10) Uani 1 1 d U . .
H39 H -0.4451 -0.3151 -0.1695 0.065 Uiso 1 1 calc R . .
C17 C -0.6995(5) -1.2146(3) -0.05686(12) 0.0630(11) Uani 1 1 d U . .
H17A H -0.8034 -1.2274 -0.0601 0.076 Uiso 0.602(12) 1 calc PR A 2
H17B H -0.6477 -1.2735 -0.0685 0.076 Uiso 0.602(12) 1 calc PR A 2
N57 N -0.7115(4) -0.8325(3) -0.23367(10) 0.0685(10) Uani 1 1 d . . .
C46 C -0.6196(4) -0.5126(3) -0.27893(11) 0.0550(10) Uani 1 1 d U . .
H46 H -0.5270 -0.4824 -0.2798 0.066 Uiso 1 1 calc R . .
C36 C -1.2471(5) -0.4690(3) -0.09948(13) 0.0624(11) Uani 1 1 d U . .
H36 H -1.3188 -0.5188 -0.0938 0.075 Uiso 1 1 calc R . .
C35 C -1.1125(4) -0.5027(3) -0.11343(10) 0.0495(9) Uani 1 1 d U . .
H35 H -1.0941 -0.5744 -0.1167 0.059 Uiso 1 1 calc R . .
C28 C -1.3420(4) -0.6344(4) -0.19118(13) 0.0678(12) Uani 1 1 d U . .
H28 H -1.4421 -0.6418 -0.1872 0.081 Uiso 1 1 calc R . .
C20 C -0.5169(5) -1.0452(3) -0.02129(10) 0.0539(10) Uani 1 1 d U . .
H20A H -0.4135 -1.0280 -0.0205 0.065 Uiso 0.602(12) 1 calc PR A 2
H20B H -0.5681 -0.9938 -0.0055 0.065 Uiso 0.602(12) 1 calc PR A 2
C2 C -0.4027(4) -0.6819(3) -0.04950(10) 0.0484(9) Uani 1 1 d U . .
H2 H -0.4430 -0.6164 -0.0436 0.058 Uiso 1 1 calc R . .
C37 C -1.2766(5) -0.3644(3) -0.09387(13) 0.0624(11) Uani 1 1 d U . .
H37 H -1.3679 -0.3429 -0.0850 0.075 Uiso 1 1 calc R . .
C3 C -0.2554(5) -0.7005(3) -0.04463(12) 0.0557(10) Uani 1 1 d U . .
H3 H -0.1963 -0.6466 -0.0351 0.067 Uiso 1 1 calc R . .
C38 C -1.1712(5) -0.2926(3) -0.10145(12) 0.0639(11) Uani 1 1 d U . .
H38 H -1.1897 -0.2215 -0.0969 0.077 Uiso 1 1 calc R . .
C29 C -1.2481(5) -0.7117(4) -0.17885(13) 0.0660(12) Uani 1 1 d U . .
H29 H -1.2845 -0.7722 -0.1671 0.079 Uiso 1 1 calc R . .
C10 C -0.0286(4) -0.8093(4) -0.05042(14) 0.0707(12) Uani 1 1 d U . .
H10A H 0.0169 -0.7636 -0.0695 0.085 Uiso 1 1 calc R . .
H10B H 0.0020 -0.7850 -0.0251 0.085 Uiso 1 1 calc R . .
C43 C -0.7488(5) -0.2653(3) -0.21208(12) 0.0559(10) Uani 1 1 d U . .
H43 H -0.7880 -0.2254 -0.2322 0.067 Uiso 1 1 calc R . .
C47 C -0.6890(5) -0.5381(4) -0.31269(12) 0.0738(13) Uani 1 1 d U . .
H47 H -0.6446 -0.5258 -0.3365 0.089 Uiso 1 1 calc R . .
C48 C -0.8254(5) -0.5821(4) -0.31069(12) 0.0809(14) Uani 1 1 d U . .
H48 H -0.8738 -0.5994 -0.3335 0.097 Uiso 1 1 calc R . .
C9 C 0.0280(6) -0.9180(5) -0.05614(19) 0.1064(18) Uani 1 1 d U . .
H9A H 0.1254 -0.9128 -0.0671 0.128 Uiso 1 1 calc R . .
H9B H 0.0377 -0.9508 -0.0309 0.128 Uiso 1 1 calc R . .
C18 C -0.5975(18) -1.2290(10) -0.0208(4) 0.061(2) Uani 0.398(12) 1 d PU A 1
H18A H -0.4974 -1.2423 -0.0288 0.074 Uiso 0.398(12) 1 calc PR A 1
H18B H -0.6307 -1.2871 -0.0048 0.074 Uiso 0.398(12) 1 calc PR A 1
C8 C -0.0551(6) -0.9859(5) -0.0798(2) 0.1117(18) Uani 1 1 d U . .
H8A H -0.0226 -1.0576 -0.0749 0.134 Uiso 1 1 calc R . .
H8B H -0.0310 -0.9700 -0.1066 0.134 Uiso 1 1 calc R . .
C19 C -0.6102(18) -1.1156(10) 0.0027(3) 0.061(2) Uani 0.398(12) 1 d PU A 1
H19A H -0.7105 -1.0907 0.0035 0.073 Uiso 0.398(12) 1 calc PR A 1
H19B H -0.5728 -1.1217 0.0289 0.073 Uiso 0.398(12) 1 calc PR A 1
C19A C -0.5385(13) -1.1519(8) -0.0042(3) 0.072(2) Uani 0.602(12) 1 d PU A 2
H19C H -0.4531 -1.1940 -0.0106 0.087 Uiso 0.602(12) 1 calc PR A 2
H19D H -0.5396 -1.1439 0.0238 0.087 Uiso 0.602(12) 1 calc PR A 2
C18A C -0.6655(14) -1.2119(7) -0.0148(3) 0.073(2) Uani 0.602(12) 1 d PU A 2
H18C H -0.7494 -1.1829 -0.0013 0.088 Uiso 0.602(12) 1 calc PR A 2
H18D H -0.6524 -1.2839 -0.0059 0.088 Uiso 0.602(12) 1 calc PR A 2

loop_
_atom_site_aniso_label
_atom_site_aniso_U_11
_atom_site_aniso_U_22
_atom_site_aniso_U_33
_atom_site_aniso_U_23
_atom_site_aniso_U_13
_atom_site_aniso_U_12
O51 0.0415(14) 0.0457(13) 0.0315(13) 0.0051(11) 0.0023(11) 0.0105(11)
O52 0.0372(14) 0.0320(12) 0.0416(13) 0.0030(10) 0.0021(11) 0.0083(11)
C23 0.0341(18) 0.0351(16) 0.0353(17) 0.0019(15) 0.0045(15) 0.0043(14)
C13 0.0287(17) 0.0319(16) 0.0393(18) 0.0006(15) -0.0002(15) 0.0000(14)
C41 0.0323(19) 0.0313(16) 0.050(2) 0.0008(16) 0.0079(16) 0.0025(15)
C26 0.0274(17) 0.0313(16) 0.0350(17) -0.0017(14) -0.0005(14) 0.0007(14)
N59 0.0326(16) 0.0286(14) 0.0512(17) 0.0053(13) 0.0085(14) 0.0057(12)
C22 0.0315(18) 0.0331(16) 0.0343(18) 0.0041(15) 0.0004(15) -0.0007(14)
C6 0.0340(18) 0.0340(16) 0.0375(18) 0.0021(15) -0.0034(15) -0.0009(15)
N58 0.0303(16) 0.0480(17) 0.0351(16) 0.0086(13) -0.0035(13) 0.0006(13)
C53 0.040(2) 0.0358(18) 0.048(2) 0.0009(18) -0.0026(17) 0.0053(16)
C21 0.0307(17) 0.0293(15) 0.0383(18) 0.0009(15) 0.0047(15) 0.0014(14)
C5 0.037(2) 0.0454(19) 0.047(2) 0.0018(17) -0.0071(17) 0.0011(16)
C14 0.0358(19) 0.0368(17) 0.045(2) 0.0020(16) -0.0013(16) 0.0049(15)
C4 0.046(2) 0.055(2) 0.051(2) 0.0049(19) -0.0119(18) -0.0073(19)
C40 0.037(2) 0.0418(19) 0.054(2) 0.0031(17) 0.0005(18) -0.0018(17)
C50 0.0317(19) 0.0460(18) 0.0357(19) 0.0042(16) -0.0013(16) -0.0012(16)
C30 0.038(2) 0.052(2) 0.065(2) 0.0169(19) -0.0043(19) -0.0061(18)
C25 0.0239(17) 0.0351(17) 0.0377(18) 0.0030(15) -0.0003(14) 0.0005(14)
C1 0.0372(19) 0.0395(18) 0.0376(19) 0.0032(16) -0.0044(16) -0.0015(16)
C54 0.051(2) 0.042(2) 0.044(2) -0.0005(19) 0.0039(18) 0.0098(18)
C12 0.0279(17) 0.0291(16) 0.0423(19) 0.0037(15) 0.0039(15) 0.0031(14)
C15 0.040(2) 0.0395(18) 0.051(2) 0.0020(17) 0.0005(17) -0.0036(16)
C24 0.0272(17) 0.0324(16) 0.0426(19) 0.0024(15) 0.0033(15) 0.0022(14)
C31 0.0260(18) 0.0407(18) 0.046(2) 0.0062(16) -0.0027(15) -0.0036(15)
C16 0.047(2) 0.0390(18) 0.052(2) -0.0050(17) -0.0049(18) -0.0078(17)
C45 0.0309(19) 0.052(2) 0.042(2) 0.0001(17) -0.0032(16) -0.0032(17)
C32 0.033(2) 0.048(2) 0.054(2) 0.0083(18) -0.0060(17) -0.0034(16)
C11 0.040(2) 0.0432(19) 0.044(2) -0.0049(17) -0.0078(17) -0.0011(17)
C42 0.037(2) 0.0450(19) 0.052(2) 0.0089(18) 0.0018(18) 0.0050(17)
C34 0.0330(18) 0.0392(18) 0.0424(19) -0.0004(16) 0.0047(16) 0.0071(16)
C27 0.036(2) 0.067(2) 0.071(3) 0.011(2) -0.0042(19) 0.0001(19)
N56 0.092(3) 0.064(2) 0.051(2) -0.0095(19) 0.005(2) 0.013(2)
C33 0.047(2) 0.0395(19) 0.070(2) -0.0051(18) 0.013(2) 0.0015(18)
C49 0.045(2) 0.101(3) 0.042(2) 0.000(2) 0.0001(19) -0.026(2)
C44 0.056(3) 0.048(2) 0.071(3) 0.012(2) 0.016(2) -0.008(2)
C7 0.042(2) 0.062(2) 0.072(3) -0.013(2) -0.010(2) 0.012(2)
C39 0.038(2) 0.055(2) 0.070(3) 0.007(2) 0.0036(19) -0.0038(18)
C17 0.073(3) 0.047(2) 0.069(3) 0.014(2) -0.001(2) -0.011(2)
N57 0.086(3) 0.059(2) 0.060(2) -0.0148(19) -0.001(2) 0.007(2)
C46 0.045(2) 0.067(2) 0.053(2) 0.006(2) 0.0077(19) -0.008(2)
C36 0.048(2) 0.067(3) 0.073(3) 0.013(2) 0.017(2) -0.007(2)
C35 0.044(2) 0.0450(19) 0.060(2) 0.0052(18) 0.0143(19) 0.0052(18)
C28 0.030(2) 0.084(3) 0.089(3) 0.021(3) 0.001(2) -0.008(2)
C20 0.067(3) 0.050(2) 0.044(2) 0.0117(18) -0.0080(19) -0.001(2)
C2 0.058(2) 0.0389(18) 0.048(2) -0.0036(17) -0.0096(19) -0.0039(18)
C37 0.044(2) 0.072(3) 0.072(3) 0.002(2) 0.018(2) 0.014(2)
C3 0.059(3) 0.046(2) 0.062(2) 0.002(2) -0.019(2) -0.0147(19)
C38 0.061(3) 0.053(2) 0.078(3) -0.002(2) 0.020(2) 0.015(2)
C29 0.045(2) 0.074(3) 0.080(3) 0.025(2) -0.001(2) -0.021(2)
C10 0.043(2) 0.083(3) 0.086(3) 0.004(3) -0.016(2) -0.010(2)
C43 0.058(3) 0.047(2) 0.062(2) 0.013(2) 0.007(2) 0.001(2)
C47 0.059(3) 0.116(4) 0.047(2) 0.003(2) 0.010(2) -0.018(3)
C48 0.067(3) 0.134(4) 0.041(2) -0.003(3) 0.001(2) -0.030(3)
C9 0.051(3) 0.113(4) 0.155(4) -0.047(4) -0.019(3) 0.013(3)
C18 0.062(3) 0.061(3) 0.062(3) 0.0008(10) -0.0001(10) -0.0004(10)
C8 0.048(3) 0.108(4) 0.179(5) -0.040(4) -0.016(3) 0.012(3)
C19 0.061(3) 0.061(3) 0.060(3) 0.0011(10) 0.0000(10) 0.0003(10)
C19A 0.082(4) 0.069(4) 0.066(4) 0.019(3) -0.019(4) -0.010(4)
C18A 0.087(5) 0.066(4) 0.068(4) 0.018(3) 0.000(4) -0.015(4)

loop_
_atom_type_symbol
_atom_type_description
_atom_type_scat_dispersion_real
_atom_type_scat_dispersion_imag
_atom_type_scat_source
C C 0.0033 0.0016 'International Tables Vol C Tables 4.2.6.8 and 6.1.1.4'
H H 0.0000 0.0000 'International Tables Vol C Tables 4.2.6.8 and 6.1.1.4'
N N 0.0061 0.0033 'International Tables Vol C Tables 4.2.6.8 and 6.1.1.4'
O O 0.0106 0.0060 'International Tables Vol C Tables 4.2.6.8 and 6.1.1.4'

loop_
_geom_angle_atom_site_label_1
_geom_angle_atom_site_label_2
_geom_angle_atom_site_label_3
_geom_angle
C22 O51 C1 117.0(2)
C21 O52 C12 117.8(2)
C22 C23 C24 122.1(3)
C22 C23 C54 117.8(3)
C24 C23 C54 119.9(3)
C12 C13 C14 118.0(3)
C12 C13 C6 119.0(3)
C14 C13 C6 122.9(3)
C42 C41 C40 119.3(3)
C42 C41 N59 121.9(3)
C40 C41 N59 118.7(3)
C21 C26 C25 122.3(3)
C21 C26 C53 118.4(3)
C25 C26 C53 119.1(3)
C34 N59 C24 124.1(3)
C34 N59 C41 121.5(3)
C24 N59 C41 114.1(3)
O51 C22 C21 123.6(3)
O51 C22 C23 117.7(3)
C21 C22 C23 118.7(3)
C1 C6 C5 118.5(3)
C1 C6 C13 119.1(3)
C5 C6 C13 122.3(3)
C50 N58 C25 121.8(3)
C50 N58 C31 122.0(3)
C25 N58 C31 114.6(3)
N57 C53 C26 178.4(4)
O52 C21 C26 116.7(3)
O52 C21 C22 124.2(3)
C26 C21 C22 119.1(3)
C4 C5 C6 119.2(3)
C4 C5 C7 119.8(3)
C6 C5 C7 121.0(3)
C15 C14 C13 119.8(3)
C15 C14 C20 120.5(3)
C13 C14 C20 119.7(3)
C3 C4 C5 119.6(4)
C3 C4 C10 119.3(4)
C5 C4 C10 121.1(4)
C39 C40 C41 120.5(4)
C49 C50 C45 118.4(3)
C49 C50 N58 120.9(3)
C45 C50 N58 120.7(3)
C31 C30 C29 119.8(4)
C24 C25 C26 118.7(3)
C24 C25 N58 120.1(3)
C26 C25 N58 121.0(3)
C2 C1 C6 122.5(3)
C2 C1 O51 118.1(3)
C6 C1 O51 119.3(3)
N56 C54 C23 176.2(4)
C13 C12 C11 122.8(3)
C13 C12 O52 119.3(3)
C11 C12 O52 117.7(3)
C14 C15 C16 119.2(3)
C14 C15 C17 122.7(3)
C16 C15 C17 118.1(3)
C25 C24 C23 118.5(3)
C25 C24 N59 121.2(3)
C23 C24 N59 119.9(3)
C32 C31 C30 120.0(3)
C32 C31 N58 120.1(3)
C30 C31 N58 119.8(3)
C11 C16 C15 121.4(3)
C46 C45 C50 120.6(3)
C31 C32 C27 119.5(3)
C16 C11 C12 118.4(3)
C41 C42 C43 119.6(4)
C35 C34 C33 118.3(3)
C35 C34 N59 121.0(3)
C33 C34 N59 120.7(3)
C28 C27 C32 120.6(4)
C38 C33 C34 120.0(4)
C48 C49 C50 119.8(4)
C39 C44 C43 118.8(4)
C8 C7 C5 116.1(4)
C44 C39 C40 120.4(4)
C18A C17 C15 114.3(4)
C18A C17 C18 26.0(5)
C15 C17 C18 110.2(6)
C47 C46 C45 121.0(4)
C37 C36 C35 121.5(4)
C34 C35 C36 119.7(4)
C27 C28 C29 120.1(4)
C19 C20 C19A 32.6(5)
C19 C20 C14 112.7(6)
C19A C20 C14 113.6(4)
C1 C2 C3 118.2(4)
C38 C37 C36 119.0(4)
C2 C3 C4 121.9(4)
C37 C38 C33 121.4(4)
C28 C29 C30 119.9(4)
C9 C10 C4 115.8(4)
C44 C43 C42 121.4(4)
C46 C47 C48 118.4(4)
C47 C48 C49 121.7(4)
C8 C9 C10 117.1(5)
C17 C18 C19 104.3(10)
C9 C8 C7 118.6(5)
C20 C19 C18 102.0(11)
C18A C19A C20 119.0(8)
C19A C18A C17 115.6(8)

loop_
_geom_bond_atom_site_label_1
_geom_bond_atom_site_label_2
_geom_bond_distance
O51 C22 1.371(4)
O51 C1 1.413(4)
O52 C21 1.373(4)
O52 C12 1.414(4)
C23 C22 1.399(4)
C23 C24 1.411(4)
C23 C54 1.433(5)
C13 C12 1.374(5)
C13 C14 1.413(4)
C13 C6 1.486(4)
C41 C42 1.374(5)
C41 C40 1.382(5)
C41 N59 1.444(4)
C26 C21 1.387(4)
C26 C25 1.408(4)
C26 C53 1.441(5)
N59 C34 1.406(4)
N59 C24 1.421(4)
C22 C21 1.393(4)
C6 C1 1.379(4)
C6 C5 1.415(5)
N58 C50 1.420(4)
N58 C25 1.422(4)
N58 C31 1.432(4)
C53 N57 1.144(4)
C5 C4 1.398(5)
C5 C7 1.504(5)
C14 C15 1.391(5)
C14 C20 1.516(5)
C4 C3 1.378(5)
C4 C10 1.516(5)
C40 C39 1.378(5)
C50 C49 1.382(5)
C50 C45 1.385(5)
C30 C31 1.379(5)
C30 C29 1.391(5)
C25 C24 1.392(4)
C1 C2 1.375(5)
C54 N56 1.142(4)
C12 C11 1.382(4)
C15 C16 1.399(5)
C15 C17 1.522(5)
C31 C32 1.378(5)
C16 C11 1.364(5)
C45 C46 1.373(5)
C32 C27 1.384(5)
C42 C43 1.377(5)
C34 C35 1.388(5)
C34 C33 1.391(5)
C27 C28 1.368(5)
C33 C38 1.390(5)
C49 C48 1.375(5)
C44 C39 1.368(5)
C44 C43 1.376(6)
C7 C8 1.460(6)
C17 C18A 1.485(9)
C17 C18 1.566(14)
C46 C47 1.366(6)
C36 C37 1.366(6)
C36 C35 1.389(5)
C28 C29 1.370(6)
C20 C19 1.486(12)
C20 C19A 1.488(8)
C2 C3 1.377(5)
C37 C38 1.350(6)
C10 C9 1.483(7)
C47 C48 1.367(6)
C9 C8 1.409(7)
C18 C19 1.65(2)
C19A C18A 1.436(13)
